data_7120915
loop_
_publ_author_name
'Kulmaczewski, Rafal'
'Trzop, Elzbieta'
'Kershaw Cook, Laurence J.'
'Collet, Eric'
'CHASTANET, Guillaume'
'Halcrow, Malcolm'

_publ_section_title
;
 Role of Symmetry Breaking in the Structural Trapping of Light-Induced
 Excited Spin States
;
_journal_name_full 'Chemical Communications'
_journal_paper_doi 10.1039/C7CC07990G
_journal_year 2017
_chemical_formula_moiety 'C28 H30 Fe N10 S2, 2(B F4), C2 H3 N'
_chemical_formula_sum 'C30 H33 B2 F8 Fe N11 S2'
_chemical_formula_weight 841.26
_chemical_melting_point ?
_space_group_crystal_system monoclinic
_space_group_IT_number 14
_space_group_name_Hall '-P 2ybc'
_space_group_name_H-M_alt 'P 1 21/c 1'
_symmetry_space_group_name_Hall '-P 2ybc'
_symmetry_space_group_name_H-M 'P 1 21/c 1'
_atom_sites_solution_hydrogens geom
_atom_sites_solution_primary dual
_atom_sites_solution_secondary difmap
_audit_update_record
;
2017-07-28 deposited with the CCDC.
2017-11-20 downloaded from the CCDC.
;
_cell_angle_alpha 90
_cell_angle_beta 100.6220(10)
_cell_angle_gamma 90
_cell_formula_units_Z 4
_cell_length_a 19.5906(3)
_cell_length_b 12.3086(2)
_cell_length_c 15.6311(2)
_cell_measurement_reflns_used 10817
_cell_measurement_temperature 85
_cell_measurement_theta_max 32.8780
_cell_measurement_theta_min 3.2150
_cell_volume 3704.59(10)
_computing_cell_refinement 'CrysAlisPro 1.171.38.46 (Rigaku OD, 2015)'
_computing_data_collection 'CrysAlisPro 1.171.37.31c (Rigaku OD, 2014)'
_computing_data_reduction 'CrysAlisPro 1.171.38.46 (Rigaku OD, 2015)'
_computing_molecular_graphics 'Mercury3.9 (2016)'
_computing_publication_material 'Olex2 (Dolomanov et al., 2009)'
_computing_structure_refinement 'ShelXL (Sheldrick, 2015)'
_computing_structure_solution 'ShelXT (Sheldrick, 2015)'
_diffrn_ambient_temperature 85.0
_diffrn_detector 'CCD plate'
_diffrn_detector_area_resol_mean 16.1852
_diffrn_detector_type Sapphire3
_diffrn_measured_fraction_theta_full 0.998
_diffrn_measured_fraction_theta_max 0.998
_diffrn_measurement_details
;
List of Runs (angles in degrees, time in seconds):

  # Type    Start    End  Width  t~exp~   \w     \q     \k     \f   Frames
#--------------------------------------------------------------------------
  1  \w   -103.00 -70.00   1.00   30.00    --  -30.39 -77.00 -30.00   33
  2  \w   -113.00 -87.00   1.00   30.00    --  -30.39 178.00 150.00   26
  3  \w     50.00 110.00   1.00   30.00    --   32.43 178.00  30.00   60
  4  \w    -25.00  71.00   1.00   30.00    --   32.43 -99.00   0.00   96
  5  \w     27.00  77.00   1.00   30.00    --   32.43 -99.00 120.00   50
  6  \w     20.00 100.00   1.00   30.00    --   32.43  57.00-120.00   80
  7  \w     33.00 102.00   1.00   30.00    --   32.43  57.00-180.00   69
  8  \w     15.00 102.00   1.00   30.00    --   32.43  38.00 120.00   87
  9  \w    -38.00   5.00   1.00   30.00    --   32.43 -57.00  30.00   43
;
_diffrn_measurement_device 'four-circle diffractometer'
_diffrn_measurement_device_type 'Xcalibur, Sapphire3'
_diffrn_measurement_method '\w scans'
_diffrn_orient_matrix_type 'CrysAlisPro convention (1999,Acta A55,543-557)'
_diffrn_orient_matrix_UB_11 0.0211473000
_diffrn_orient_matrix_UB_12 -0.0351437000
_diffrn_orient_matrix_UB_13 -0.0203076000
_diffrn_orient_matrix_UB_21 0.0107594000
_diffrn_orient_matrix_UB_22 0.0452121000
_diffrn_orient_matrix_UB_23 -0.0192119000
_diffrn_orient_matrix_UB_31 0.0395960000
_diffrn_orient_matrix_UB_32 0.0064860000
_diffrn_orient_matrix_UB_33 0.0239988000
_diffrn_radiation_monochromator graphite
_diffrn_radiation_probe x-ray
_diffrn_radiation_type MoK\a
_diffrn_radiation_wavelength 0.71073
_diffrn_reflns_av_R_equivalents 0.0334
_diffrn_reflns_av_unetI/netI 0.0286
_diffrn_reflns_Laue_measured_fraction_full 0.998
_diffrn_reflns_Laue_measured_fraction_max 0.998
_diffrn_reflns_limit_h_max 24
_diffrn_reflns_limit_h_min -25
_diffrn_reflns_limit_k_max 15
_diffrn_reflns_limit_k_min -15
_diffrn_reflns_limit_l_max 19
_diffrn_reflns_limit_l_min -19
_diffrn_reflns_number 34450
_diffrn_reflns_point_group_measured_fraction_full 0.998
_diffrn_reflns_point_group_measured_fraction_max 0.998
_diffrn_reflns_theta_full 25.242
_diffrn_reflns_theta_max 26.995
_diffrn_reflns_theta_min 3.073
_diffrn_source 'fine-focus sealed X-ray tube'
_diffrn_source_type 'Enhance (Mo) X-ray Source'
_exptl_absorpt_coefficient_mu 0.600
_exptl_absorpt_correction_T_max 0.951
_exptl_absorpt_correction_T_min 0.816
_exptl_absorpt_correction_type analytical
_exptl_absorpt_process_details
;
CrysAlisPro 1.171.38.46 (Rigaku Oxford Diffraction, 2015)
Analytical numeric absorption correction using a multifaceted crystal
            model based on expressions derived by R.C. Clark & J.S. Reid.
(Clark, R. C. & Reid, J. S. (1995). Acta Cryst. A51, 887-897)
Empirical absorption correction using spherical harmonics,
 implemented in SCALE3 ABSPACK scaling algorithm.
;
_exptl_crystal_colour 'dark orange'
_exptl_crystal_density_diffrn 1.508
_exptl_crystal_density_meas ?
_exptl_crystal_density_method none
_exptl_crystal_description block
_exptl_crystal_F_000 1720
_exptl_crystal_size_max 0.508
_exptl_crystal_size_mid 0.138
_exptl_crystal_size_min 0.1
_refine_diff_density_max 0.490
_refine_diff_density_min -0.410
_refine_diff_density_rms 0.056
_refine_ls_extinction_method none
_refine_ls_goodness_of_fit_ref 1.035
_refine_ls_hydrogen_treatment constr
_refine_ls_matrix_type full
_refine_ls_number_parameters 520
_refine_ls_number_reflns 8066
_refine_ls_number_restraints 0
_refine_ls_restrained_S_all 1.035
_refine_ls_R_factor_all 0.0456
_refine_ls_R_factor_gt 0.0336
_refine_ls_shift/su_max 0.001
_refine_ls_shift/su_mean 0.000
_refine_ls_structure_factor_coef Fsqd
_refine_ls_weighting_details 'w=1/[\s^2^(Fo^2^)+(0.0308P)^2^+2.5668P] where P=(Fo^2^+2Fc^2^)/3'
_refine_ls_weighting_scheme calc
_refine_ls_wR_factor_gt 0.0737
_refine_ls_wR_factor_ref 0.0791
_reflns_Friedel_coverage 0.000
_reflns_number_gt 6739
_reflns_number_total 8066
_reflns_threshold_expression 'I > 2\s(I)'
_cod_data_source_file c7cc07990g1.cif
_cod_data_source_block rk137MeCN_085K
_cod_depositor_comments
;
The following automatic conversions were performed:

'_chemical_melting_point' value 'not measured' was changed to '?' -
the value is undefined or not given.

'_exptl_crystal_density_meas' value 'not measured' was changed to '?'
- the value is perceived as not measured.

Automatic conversion script
Id: cif_fix_values 4973 2017-02-22 13:04:09Z antanas 
;
_cod_database_code 7120915
_shelx_space_group_comment
;
The symmetry employed for this shelxl refinement is uniquely defined
by the following loop, which should always be used as a source of
symmetry information in preference to the above space-group names.
They are only intended as comments.
;
_reflns_odcompleteness_completeness 99.85
_reflns_odcompleteness_iscentric 1
_reflns_odcompleteness_theta 31.44

loop_
_space_group_symop_operation_xyz
'x, y, z'
'-x, y+1/2, -z+1/2'
'-x, -y, -z'
'x, -y-1/2, z-1/2'

loop_
_atom_site_label
_atom_site_type_symbol
_atom_site_fract_x
_atom_site_fract_y
_atom_site_fract_z
_atom_site_U_iso_or_equiv
_atom_site_adp_type
_atom_site_occupancy
_atom_site_site_symmetry_order
_atom_site_calc_flag
_atom_site_refinement_flags_posn
_atom_site_refinement_flags_occupancy
_atom_site_disorder_assembly
_atom_site_disorder_group
Fe1 Fe 0.72421(2) 0.38032(2) 0.56686(2) 0.01476(7) Uani 1 1 d . . . .
S1 S 0.39775(2) 0.29184(4) 0.50363(3) 0.02130(11) Uani 1 1 d . . . .
S2 S 1.04005(2) 0.49719(4) 0.72392(3) 0.02672(12) Uani 1 1 d . . . .
F1 F 0.62744(5) 0.52929(11) 0.22463(7) 0.0314(3) Uani 1 1 d . . . .
F4 F 0.56045(5) 0.44648(10) 0.30877(7) 0.0259(2) Uani 1 1 d . . . .
F3 F 0.51007(6) 0.55821(10) 0.19832(8) 0.0318(3) Uani 1 1 d . . . .
F2 F 0.55393(6) 0.39380(11) 0.16781(8) 0.0353(3) Uani 1 1 d . . . .
F8 F 0.91688(7) 0.36644(11) 0.44630(8) 0.0387(3) Uani 1 1 d . . . .
F6 F 1.0244(4) 0.2859(15) 0.4997(15) 0.051(4) Uani 0.52(4) 1 d . P A 2
F7 F 0.9271(8) 0.2359(14) 0.5503(10) 0.037(2) Uani 0.52(4) 1 d . P A 2
N7 N 0.81114(7) 0.52873(13) 0.50201(9) 0.0167(3) Uani 1 1 d . . . .
N8 N 0.82048(7) 0.40341(12) 0.60807(9) 0.0156(3) Uani 1 1 d . . . .
N2 N 0.65150(7) 0.23375(13) 0.44404(9) 0.0168(3) Uani 1 1 d . . . .
N3 N 0.62661(7) 0.36038(12) 0.53713(9) 0.0153(3) Uani 1 1 d . . . .
F5 F 0.9397(9) 0.1918(7) 0.4151(5) 0.0382(19) Uani 0.52(4) 1 d . P A 2
N9 N 0.80868(7) 0.27432(13) 0.70615(9) 0.0176(3) Uani 1 1 d . . . .
N6 N 0.74319(7) 0.49191(12) 0.48391(9) 0.0161(3) Uani 1 1 d . . . .
N4 N 0.62286(7) 0.48725(12) 0.64069(10) 0.0176(3) Uani 1 1 d . . . .
N1 N 0.71939(7) 0.26276(12) 0.47907(9) 0.0165(3) Uani 1 1 d . . . .
N5 N 0.69347(7) 0.49012(12) 0.64301(9) 0.0171(3) Uani 1 1 d . . . .
N10 N 0.74092(7) 0.27279(13) 0.66105(9) 0.0177(3) Uani 1 1 d . . . .
C22 C 0.85302(9) 0.35095(15) 0.67867(11) 0.0164(3) Uani 1 1 d . . . .
C7 C 0.51514(9) 0.39293(15) 0.57282(11) 0.0185(4) Uani 1 1 d . . . .
H7 H 0.4869 0.4314 0.6058 0.022 Uiso 1 1 calc R . . .
C8 C 0.58471(9) 0.41345(15) 0.58213(11) 0.0166(4) Uani 1 1 d . . . .
C4 C 0.59927(9) 0.28405(15) 0.48051(11) 0.0163(4) Uani 1 1 d . . . .
C18 C 0.85444(9) 0.48160(15) 0.57391(11) 0.0163(4) Uani 1 1 d . . . .
C6 C 0.48707(9) 0.31260(15) 0.51245(11) 0.0180(4) Uani 1 1 d . . . .
C3 C 0.65000(9) 0.15146(15) 0.38607(11) 0.0199(4) Uani 1 1 d . . . .
H3 H 0.6097 0.1179 0.3537 0.024 Uiso 1 1 calc R . . .
C5 C 0.52966(8) 0.25701(15) 0.46426(11) 0.0174(4) Uani 1 1 d . . . .
H5 H 0.5115 0.2034 0.4225 0.021 Uiso 1 1 calc R . . .
C21 C 0.92045(9) 0.37258(16) 0.71848(11) 0.0191(4) Uani 1 1 d . . . .
H21 H 0.9422 0.3338 0.7687 0.023 Uiso 1 1 calc R . . .
C1 C 0.75831(9) 0.19710(15) 0.44157(12) 0.0193(4) Uani 1 1 d . . . .
H1 H 0.8076 0.1978 0.4527 0.023 Uiso 1 1 calc R . . .
C23 C 0.81940(9) 0.19391(16) 0.76669(12) 0.0208(4) Uani 1 1 d . . . .
H23 H 0.8616 0.1785 0.8056 0.025 Uiso 1 1 calc R . . .
C19 C 0.92194(9) 0.51029(15) 0.60735(11) 0.0191(4) Uani 1 1 d . . . .
H19 H 0.9449 0.5658 0.5813 0.023 Uiso 1 1 calc R . . .
C15 C 0.71372(9) 0.54623(15) 0.41376(11) 0.0176(4) Uani 1 1 d . . . .
H15 H 0.6666 0.5381 0.3859 0.021 Uiso 1 1 calc R . . .
C9 C 0.60360(9) 0.56279(16) 0.69505(12) 0.0214(4) Uani 1 1 d . . . .
H9 H 0.5577 0.5766 0.7041 0.026 Uiso 1 1 calc R . . .
C17 C 0.82262(9) 0.60462(15) 0.44318(12) 0.0201(4) Uani 1 1 d . . . .
H17 H 0.8650 0.6416 0.4419 0.024 Uiso 1 1 calc R . . .
C20 C 0.95549(9) 0.45418(16) 0.68153(11) 0.0194(4) Uani 1 1 d . . . .
C12 C 0.38006(9) 0.16309(16) 0.44622(12) 0.0215(4) Uani 1 1 d . . . .
H12 H 0.3998 0.1648 0.3917 0.026 Uiso 1 1 calc R . . .
C11 C 0.71698(9) 0.56737(16) 0.69936(12) 0.0209(4) Uani 1 1 d . . . .
H11 H 0.7644 0.5882 0.7145 0.025 Uiso 1 1 calc R . . .
C2 C 0.71735(9) 0.12592(16) 0.38301(12) 0.0223(4) Uani 1 1 d . . . .
H2 H 0.7333 0.0713 0.3485 0.027 Uiso 1 1 calc R . . .
C24 C 0.75816(10) 0.13959(16) 0.76097(12) 0.0235(4) Uani 1 1 d . . . .
H24 H 0.7492 0.0790 0.7949 0.028 Uiso 1 1 calc R . . .
C25 C 0.71080(9) 0.19109(16) 0.69476(12) 0.0201(4) Uani 1 1 d . . . .
H25 H 0.6637 0.1701 0.6767 0.024 Uiso 1 1 calc R . . .
C10 C 0.66255(10) 0.61501(16) 0.73413(12) 0.0237(4) Uani 1 1 d . . . .
H10 H 0.6662 0.6716 0.7760 0.028 Uiso 1 1 calc R . . .
C16 C 0.76117(9) 0.61735(16) 0.38596(12) 0.0207(4) Uani 1 1 d . . . .
H16 H 0.7524 0.6648 0.3372 0.025 Uiso 1 1 calc R . . .
C26 C 1.07086(9) 0.40687(17) 0.81556(12) 0.0246(4) Uani 1 1 d . . . .
H26 H 1.0327 0.3959 0.8493 0.029 Uiso 1 1 calc R . . .
C14 C 0.30108(10) 0.15436(18) 0.42295(14) 0.0299(5) Uani 1 1 d . . . .
H14A H 0.2816 0.1551 0.4764 0.045 Uiso 1 1 calc GR . . .
H14B H 0.2883 0.0864 0.3914 0.045 Uiso 1 1 calc GR . . .
H14C H 0.2826 0.2160 0.3862 0.045 Uiso 1 1 calc GR . . .
C13 C 0.41132(10) 0.06868(17) 0.50261(13) 0.0276(4) Uani 1 1 d . . . .
H13A H 0.4614 0.0799 0.5205 0.041 Uiso 1 1 calc GR . . .
H13B H 0.4029 0.0009 0.4694 0.041 Uiso 1 1 calc GR . . .
H13C H 0.3898 0.0642 0.5544 0.041 Uiso 1 1 calc GR . . .
C29 C 0.86877(12) 0.60297(18) 0.89059(14) 0.0330(5) Uani 1 1 d . . . .
C27 C 1.09284(12) 0.2974(2) 0.78582(17) 0.0403(6) Uani 1 1 d . . . .
H27A H 1.0534 0.2630 0.7479 0.060 Uiso 1 1 calc GR . . .
H27B H 1.1085 0.2511 0.8366 0.060 Uiso 1 1 calc GR . . .
H27C H 1.1309 0.3073 0.7537 0.060 Uiso 1 1 calc GR . . .
N11 N 0.81312(11) 0.63407(18) 0.87219(14) 0.0483(6) Uani 1 1 d . . . .
C28 C 1.13059(10) 0.4677(2) 0.87254(14) 0.0333(5) Uani 1 1 d . . . .
H28A H 1.1668 0.4834 0.8386 0.050 Uiso 1 1 calc GR . . .
H28B H 1.1500 0.4228 0.9229 0.050 Uiso 1 1 calc GR . . .
H28C H 1.1132 0.5360 0.8926 0.050 Uiso 1 1 calc GR . . .
B1 B 0.56311(11) 0.4822(2) 0.22380(14) 0.0239(5) Uani 1 1 d . . . .
B2 B 0.95352(11) 0.2752(2) 0.48068(14) 0.0251(5) Uani 1 1 d . . . .
C30 C 0.93887(12) 0.5624(2) 0.91575(18) 0.0456(6) Uani 1 1 d . . . .
H30A H 0.9664 0.5842 0.8722 0.068 Uiso 1 1 calc GR . . .
H30B H 0.9379 0.4829 0.9195 0.068 Uiso 1 1 calc GR . . .
H30C H 0.9598 0.5926 0.9726 0.068 Uiso 1 1 calc GR . . .
F6A F 1.0170(5) 0.3161(10) 0.5263(6) 0.0343(16) Uani 0.48(4) 1 d . P A 1
F5A F 0.9640(10) 0.2132(16) 0.4140(6) 0.050(3) Uani 0.48(4) 1 d . P A 1
F7A F 0.9217(8) 0.2224(17) 0.5385(13) 0.043(3) Uani 0.48(4) 1 d . P A 1

loop_
_atom_site_aniso_label
_atom_site_aniso_U_11
_atom_site_aniso_U_22
_atom_site_aniso_U_33
_atom_site_aniso_U_23
_atom_site_aniso_U_13
_atom_site_aniso_U_12
Fe1 0.01143(12) 0.01819(13) 0.01480(12) -0.00010(10) 0.00275(9) -0.00122(10)
S1 0.0115(2) 0.0241(2) 0.0286(2) -0.0049(2) 0.00445(17) -0.00063(17)
S2 0.0159(2) 0.0378(3) 0.0236(2) 0.0076(2) -0.00367(18) -0.0085(2)
F1 0.0183(5) 0.0494(8) 0.0260(6) 0.0088(6) 0.0027(4) -0.0001(5)
F4 0.0212(5) 0.0361(7) 0.0214(5) 0.0028(5) 0.0061(4) 0.0030(5)
F3 0.0214(6) 0.0387(7) 0.0337(6) 0.0050(6) 0.0008(5) 0.0085(5)
F2 0.0288(6) 0.0471(8) 0.0275(6) -0.0112(6) -0.0011(5) 0.0090(6)
F8 0.0538(8) 0.0327(7) 0.0260(6) -0.0030(6) -0.0018(6) 0.0080(6)
F6 0.0217(18) 0.056(5) 0.070(7) 0.031(5) -0.007(3) -0.014(2)
F7 0.051(6) 0.038(3) 0.027(3) -0.001(2) 0.024(4) 0.008(4)
N7 0.0124(7) 0.0213(8) 0.0162(7) 0.0013(6) 0.0017(5) -0.0031(6)
N8 0.0135(7) 0.0190(8) 0.0146(7) 0.0002(6) 0.0036(5) -0.0006(6)
N2 0.0114(7) 0.0218(8) 0.0171(7) -0.0014(6) 0.0028(5) -0.0019(6)
N3 0.0139(7) 0.0177(8) 0.0144(7) 0.0002(6) 0.0027(5) -0.0008(6)
F5 0.051(5) 0.037(2) 0.0239(16) -0.0100(15) 0.000(3) 0.014(3)
N9 0.0137(7) 0.0221(8) 0.0166(7) 0.0018(6) 0.0021(6) -0.0003(6)
N6 0.0113(7) 0.0199(8) 0.0170(7) -0.0023(6) 0.0027(5) -0.0010(6)
N4 0.0124(7) 0.0210(8) 0.0198(7) -0.0023(6) 0.0043(6) -0.0016(6)
N1 0.0119(7) 0.0207(8) 0.0168(7) 0.0011(6) 0.0025(5) -0.0018(6)
N5 0.0130(7) 0.0208(8) 0.0177(7) 0.0010(6) 0.0033(5) -0.0019(6)
N10 0.0122(7) 0.0233(8) 0.0177(7) -0.0007(6) 0.0028(6) -0.0011(6)
C22 0.0155(8) 0.0194(9) 0.0153(8) -0.0001(7) 0.0050(6) 0.0000(7)
C7 0.0149(8) 0.0204(9) 0.0209(9) -0.0001(7) 0.0054(7) 0.0015(7)
C8 0.0159(8) 0.0171(9) 0.0169(8) 0.0001(7) 0.0037(6) -0.0002(7)
C4 0.0162(8) 0.0186(9) 0.0144(8) 0.0008(7) 0.0032(6) 0.0009(7)
C18 0.0151(8) 0.0193(9) 0.0145(8) 0.0001(7) 0.0030(6) -0.0007(7)
C6 0.0135(8) 0.0205(9) 0.0194(9) 0.0029(7) 0.0014(6) -0.0003(7)
C3 0.0198(9) 0.0219(10) 0.0186(9) -0.0027(8) 0.0052(7) -0.0037(7)
C5 0.0150(8) 0.0195(9) 0.0173(8) -0.0014(7) 0.0018(7) -0.0024(7)
C21 0.0158(8) 0.0247(10) 0.0161(8) 0.0019(8) 0.0013(6) -0.0005(7)
C1 0.0147(8) 0.0225(10) 0.0219(9) 0.0011(8) 0.0062(7) 0.0016(7)
C23 0.0216(9) 0.0229(10) 0.0181(9) 0.0037(8) 0.0043(7) 0.0034(7)
C19 0.0169(8) 0.0224(10) 0.0181(9) 0.0006(7) 0.0035(7) -0.0033(7)
C15 0.0163(8) 0.0206(9) 0.0156(8) -0.0015(7) 0.0022(7) 0.0046(7)
C9 0.0204(9) 0.0238(10) 0.0214(9) -0.0035(8) 0.0072(7) 0.0005(7)
C17 0.0191(9) 0.0222(10) 0.0198(9) 0.0024(8) 0.0052(7) -0.0022(7)
C20 0.0145(8) 0.0264(10) 0.0170(9) -0.0021(8) 0.0022(7) -0.0023(7)
C12 0.0166(9) 0.0233(10) 0.0249(9) -0.0048(8) 0.0044(7) -0.0030(7)
C11 0.0190(9) 0.0249(10) 0.0188(9) -0.0027(8) 0.0037(7) -0.0057(7)
C2 0.0211(9) 0.0234(10) 0.0243(9) -0.0043(8) 0.0089(7) -0.0014(8)
C24 0.0255(10) 0.0227(10) 0.0232(9) 0.0047(8) 0.0074(7) -0.0010(8)
C25 0.0180(9) 0.0224(10) 0.0212(9) 0.0002(8) 0.0068(7) -0.0038(7)
C10 0.0261(10) 0.0243(10) 0.0215(9) -0.0062(8) 0.0065(7) -0.0027(8)
C16 0.0222(9) 0.0215(10) 0.0177(9) 0.0020(8) 0.0024(7) 0.0026(7)
C26 0.0170(9) 0.0341(11) 0.0218(9) 0.0065(8) 0.0014(7) 0.0012(8)
C14 0.0168(9) 0.0330(12) 0.0389(12) -0.0053(10) 0.0024(8) -0.0054(8)
C13 0.0256(10) 0.0245(10) 0.0332(11) 0.0006(9) 0.0073(8) -0.0016(8)
C29 0.0376(12) 0.0320(12) 0.0262(11) -0.0049(9) -0.0020(9) -0.0001(10)
C27 0.0317(12) 0.0397(14) 0.0504(14) 0.0007(12) 0.0104(10) 0.0070(10)
N11 0.0449(12) 0.0408(12) 0.0507(13) -0.0141(10) -0.0139(10) 0.0066(10)
C28 0.0194(10) 0.0496(14) 0.0279(11) 0.0077(10) -0.0036(8) -0.0017(9)
B1 0.0174(10) 0.0345(13) 0.0192(10) 0.0003(9) 0.0018(8) 0.0055(9)
B2 0.0225(11) 0.0295(12) 0.0229(11) -0.0030(10) 0.0033(8) -0.0031(9)
C30 0.0334(12) 0.0457(15) 0.0558(16) -0.0076(13) 0.0034(11) 0.0020(11)
F6A 0.025(2) 0.041(3) 0.035(3) 0.001(2) -0.0009(17) -0.0133(19)
F5A 0.050(5) 0.066(6) 0.029(2) -0.019(3) -0.004(3) 0.028(4)
F7A 0.018(3) 0.062(7) 0.048(6) 0.022(4) 0.007(3) -0.006(3)

loop_
_atom_type_symbol
_atom_type_description
_atom_type_scat_dispersion_real
_atom_type_scat_dispersion_imag
_atom_type_scat_source
C C 0.0033 0.0016 'International Tables Vol C Tables 4.2.6.8 and 6.1.1.4'
H H 0.0000 0.0000 'International Tables Vol C Tables 4.2.6.8 and 6.1.1.4'
B B 0.0013 0.0007 'International Tables Vol C Tables 4.2.6.8 and 6.1.1.4'
F F 0.0171 0.0103 'International Tables Vol C Tables 4.2.6.8 and 6.1.1.4'
Fe Fe 0.3463 0.8444 'International Tables Vol C Tables 4.2.6.8 and 6.1.1.4'
N N 0.0061 0.0033 'International Tables Vol C Tables 4.2.6.8 and 6.1.1.4'
S S 0.1246 0.1234 'International Tables Vol C Tables 4.2.6.8 and 6.1.1.4'

loop_
_exptl_crystal_face_index_h
_exptl_crystal_face_index_k
_exptl_crystal_face_index_l
_exptl_crystal_face_perp_dist
0 13 19 0.0406
1 -8 24 0.0296
-19 -9 4 0.2116
16 2 14 0.1760
-14 -5 -17 0.1774
0 -13 -19 0.0598
-1 8 -24 0.0739
-19 7 -2 0.2306
19 9 -4 0.1976
9 8 19 0.1207
19 -8 1 0.2081

loop_
_geom_angle_atom_site_label_1
_geom_angle_atom_site_label_2
_geom_angle_atom_site_label_3
_geom_angle
N8 Fe1 N6 79.80(6)
N8 Fe1 N1 105.15(6)
N8 Fe1 N5 95.03(6)
N8 Fe1 N10 80.12(6)
N3 Fe1 N8 174.26(6)
N3 Fe1 N6 103.46(6)
N3 Fe1 N1 79.57(6)
N3 Fe1 N5 80.22(6)
N3 Fe1 N10 96.76(6)
N6 Fe1 N1 92.52(6)
N5 Fe1 N6 92.02(6)
N5 Fe1 N1 159.79(6)
N10 Fe1 N6 159.78(6)
N10 Fe1 N1 90.41(6)
N10 Fe1 N5 92.10(6)
C6 S1 C12 105.23(9)
C20 S2 C26 105.43(9)
N6 N7 C18 116.41(14)
C17 N7 N6 111.07(14)
C17 N7 C18 132.51(15)
C22 N8 Fe1 120.08(12)
C22 N8 C18 118.80(14)
C18 N8 Fe1 120.59(12)
N1 N2 C4 116.32(14)
C3 N2 N1 110.91(14)
C3 N2 C4 132.33(15)
C8 N3 Fe1 119.57(11)
C4 N3 Fe1 121.11(12)
C4 N3 C8 118.70(14)
N10 N9 C22 116.32(14)
C23 N9 N10 110.84(14)
C23 N9 C22 132.71(15)
N7 N6 Fe1 112.61(10)
C15 N6 Fe1 142.31(12)
C15 N6 N7 105.08(14)
N5 N4 C8 116.44(14)
C9 N4 N5 111.05(14)
C9 N4 C8 132.43(15)
N2 N1 Fe1 112.35(10)
C1 N1 Fe1 142.72(12)
C1 N1 N2 104.90(14)
N4 N5 Fe1 112.60(11)
C11 N5 Fe1 142.23(12)
C11 N5 N4 105.15(14)
N9 N10 Fe1 112.64(11)
C25 N10 Fe1 141.84(12)
C25 N10 N9 105.30(14)
N8 C22 N9 110.50(14)
N8 C22 C21 123.48(16)
C21 C22 N9 126.00(16)
C8 C7 H7 121.3
C8 C7 C6 117.38(16)
C6 C7 H7 121.3
N3 C8 N4 110.64(14)
N3 C8 C7 123.18(16)
C7 C8 N4 126.13(16)
N3 C4 N2 110.29(14)
N3 C4 C5 123.64(16)
C5 C4 N2 126.02(16)
N8 C18 N7 110.24(14)
N8 C18 C19 123.22(16)
C19 C18 N7 126.54(16)
C7 C6 S1 114.67(13)
C5 C6 S1 124.93(14)
C5 C6 C7 120.39(15)
N2 C3 H3 126.5
N2 C3 C2 107.05(16)
C2 C3 H3 126.5
C4 C5 C6 116.68(16)
C4 C5 H5 121.7
C6 C5 H5 121.7
C22 C21 H21 121.5
C22 C21 C20 117.02(16)
C20 C21 H21 121.5
N1 C1 H1 124.3
N1 C1 C2 111.31(15)
C2 C1 H1 124.3
N9 C23 H23 126.6
N9 C23 C24 106.89(16)
C24 C23 H23 126.6
C18 C19 H19 121.4
C18 C19 C20 117.28(17)
C20 C19 H19 121.4
N6 C15 H15 124.5
N6 C15 C16 111.06(15)
C16 C15 H15 124.5
N4 C9 H9 126.5
N4 C9 C10 107.02(16)
C10 C9 H9 126.5
N7 C17 H17 126.7
N7 C17 C16 106.59(16)
C16 C17 H17 126.7
C21 C20 S2 124.27(14)
C21 C20 C19 120.19(16)
C19 C20 S2 115.49(14)
S1 C12 H12 109.5
C14 C12 S1 105.71(13)
C14 C12 H12 109.5
C13 C12 S1 111.10(13)
C13 C12 H12 109.5
C13 C12 C14 111.55(16)
N5 C11 H11 124.4
N5 C11 C10 111.15(16)
C10 C11 H11 124.4
C3 C2 C1 105.83(16)
C3 C2 H2 127.1
C1 C2 H2 127.1
C23 C24 H24 126.8
C23 C24 C25 106.30(17)
C25 C24 H24 126.8
N10 C25 C24 110.68(16)
N10 C25 H25 124.7
C24 C25 H25 124.7
C9 C10 C11 105.62(17)
C9 C10 H10 127.2
C11 C10 H10 127.2
C15 C16 H16 126.9
C17 C16 C15 106.20(16)
C17 C16 H16 126.9
S2 C26 H26 108.9
C27 C26 S2 111.88(15)
C27 C26 H26 108.9
C27 C26 C28 112.60(17)
C28 C26 S2 105.39(14)
C28 C26 H26 108.9
C12 C14 H14A 109.5
C12 C14 H14B 109.5
C12 C14 H14C 109.5
H14A C14 H14B 109.5
H14A C14 H14C 109.5
H14B C14 H14C 109.5
C12 C13 H13A 109.5
C12 C13 H13B 109.5
C12 C13 H13C 109.5
H13A C13 H13B 109.5
H13A C13 H13C 109.5
H13B C13 H13C 109.5
N11 C29 C30 178.6(3)
C26 C27 H27A 109.5
C26 C27 H27B 109.5
C26 C27 H27C 109.5
H27A C27 H27B 109.5
H27A C27 H27C 109.5
H27B C27 H27C 109.5
C26 C28 H28A 109.5
C26 C28 H28B 109.5
C26 C28 H28C 109.5
H28A C28 H28B 109.5
H28A C28 H28C 109.5
H28B C28 H28C 109.5
F1 B1 F4 108.27(15)
F1 B1 F3 110.48(18)
F1 B1 F2 110.24(16)
F3 B1 F4 108.80(16)
F2 B1 F4 109.05(18)
F2 B1 F3 109.96(16)
F8 B2 F5 106.6(5)
F8 B2 F6A 104.7(5)
F6 B2 F8 116.0(5)
F6 B2 F7 112.1(8)
F6 B2 F5 105.8(6)
F7 B2 F8 110.4(7)
F7 B2 F5 105.3(7)
F5A B2 F8 107.6(5)
F5A B2 F6A 110.4(5)
F5A B2 F7A 113.7(9)
F7A B2 F8 112.2(8)
F7A B2 F6A 107.9(8)
C29 C30 H30A 109.5
C29 C30 H30B 109.5
C29 C30 H30C 109.5
H30A C30 H30B 109.5
H30A C30 H30C 109.5
H30B C30 H30C 109.5

loop_
_geom_bond_atom_site_label_1
_geom_bond_atom_site_label_2
_geom_bond_distance
Fe1 N8 1.8986(14)
Fe1 N3 1.8987(14)
Fe1 N6 1.9706(15)
Fe1 N1 1.9845(15)
Fe1 N5 1.9673(15)
Fe1 N10 1.9619(15)
S1 C6 1.7486(17)
S1 C12 1.8226(19)
S2 C20 1.7491(17)
S2 C26 1.8257(19)
F1 B1 1.385(2)
F4 B1 1.409(2)
F3 B1 1.400(2)
F2 B1 1.388(3)
F8 B2 1.386(3)
F6 B2 1.372(7)
F7 B2 1.377(17)
N7 N6 1.3852(19)
N7 C18 1.403(2)
N7 C17 1.358(2)
N8 C22 1.335(2)
N8 C18 1.336(2)
N2 N1 1.3885(19)
N2 C4 1.404(2)
N2 C3 1.356(2)
N3 C8 1.345(2)
N3 C4 1.333(2)
F5 B2 1.441(9)
N9 N10 1.3835(19)
N9 C22 1.402(2)
N9 C23 1.359(2)
N6 C15 1.323(2)
N4 N5 1.3775(19)
N4 C8 1.403(2)
N4 C9 1.359(2)
N1 C1 1.320(2)
N5 C11 1.320(2)
N10 C25 1.324(2)
C22 C21 1.378(2)
C7 H7 0.9500
C7 C8 1.367(2)
C7 C6 1.407(3)
C4 C5 1.381(2)
C18 C19 1.375(2)
C6 C5 1.401(2)
C3 H3 0.9500
C3 C2 1.366(3)
C5 H5 0.9500
C21 H21 0.9500
C21 C20 1.400(3)
C1 H1 0.9500
C1 C2 1.407(3)
C23 H23 0.9500
C23 C24 1.362(3)
C19 H19 0.9500
C19 C20 1.404(3)
C15 H15 0.9500
C15 C16 1.403(3)
C9 H9 0.9500
C9 C10 1.364(3)
C17 H17 0.9500
C17 C16 1.370(2)
C12 H12 1.0000
C12 C14 1.526(2)
C12 C13 1.518(3)
C11 H11 0.9500
C11 C10 1.411(3)
C2 H2 0.9500
C24 H24 0.9500
C24 C25 1.407(3)
C25 H25 0.9500
C10 H10 0.9500
C16 H16 0.9500
C26 H26 1.0000
C26 C27 1.513(3)
C26 C28 1.530(3)
C14 H14A 0.9800
C14 H14B 0.9800
C14 H14C 0.9800
C13 H13A 0.9800
C13 H13B 0.9800
C13 H13C 0.9800
C29 N11 1.141(3)
C29 C30 1.446(3)
C27 H27A 0.9800
C27 H27B 0.9800
C27 H27C 0.9800
C28 H28A 0.9800
C28 H28B 0.9800
C28 H28C 0.9800
B2 F6A 1.408(7)
B2 F5A 1.339(10)
B2 F7A 1.355(19)
C30 H30A 0.9800
C30 H30B 0.9800
C30 H30C 0.9800

loop_
_geom_torsion_atom_site_label_1
_geom_torsion_atom_site_label_2
_geom_torsion_atom_site_label_3
_geom_torsion_atom_site_label_4
_geom_torsion
Fe1 N8 C22 N9 6.7(2)
Fe1 N8 C22 C21 -172.12(14)
Fe1 N8 C18 N7 -6.7(2)
Fe1 N8 C18 C19 172.44(14)
Fe1 N3 C8 N4 6.5(2)
Fe1 N3 C8 C7 -171.03(14)
Fe1 N3 C4 N2 -5.5(2)
Fe1 N3 C4 C5 171.92(14)
Fe1 N6 C15 C16 -179.07(15)
Fe1 N1 C1 C2 177.44(15)
Fe1 N5 C11 C10 -177.86(15)
Fe1 N10 C25 C24 173.65(15)
S1 C6 C5 C4 -179.65(14)
N7 N6 C15 C16 0.08(19)
N7 C18 C19 C20 178.36(17)
N7 C17 C16 C15 0.0(2)
N8 C22 C21 C20 -0.1(3)
N8 C18 C19 C20 -0.6(3)
N2 N1 C1 C2 -0.1(2)
N2 C4 C5 C6 175.53(16)
N2 C3 C2 C1 -0.2(2)
N3 C4 C5 C6 -1.5(3)
N9 N10 C25 C24 -0.1(2)
N9 C22 C21 C20 -178.69(17)
N9 C23 C24 C25 -0.1(2)
N6 Fe1 N8 C22 177.22(14)
N6 Fe1 N8 C18 5.64(13)
N6 Fe1 N3 C8 -96.66(13)
N6 Fe1 N3 C4 92.45(14)
N6 N7 C18 N8 3.7(2)
N6 N7 C18 C19 -175.38(17)
N6 N7 C17 C16 0.0(2)
N6 C15 C16 C17 -0.1(2)
N4 N5 C11 C10 0.1(2)
N4 C9 C10 C11 0.7(2)
N1 Fe1 N8 C22 -92.92(14)
N1 Fe1 N8 C18 95.50(14)
N1 Fe1 N3 C8 173.22(14)
N1 Fe1 N3 C4 2.34(13)
N1 N2 C4 N3 6.7(2)
N1 N2 C4 C5 -170.68(16)
N1 N2 C3 C2 0.1(2)
N1 C1 C2 C3 0.1(2)
N5 Fe1 N8 C22 86.07(14)
N5 Fe1 N8 C18 -85.51(14)
N5 Fe1 N3 C8 -6.92(13)
N5 Fe1 N3 C4 -177.81(14)
N5 N4 C8 N3 -1.5(2)
N5 N4 C8 C7 176.03(17)
N5 N4 C9 C10 -0.6(2)
N5 C11 C10 C9 -0.5(2)
N10 Fe1 N8 C22 -5.19(13)
N10 Fe1 N8 C18 -176.77(14)
N10 Fe1 N3 C8 84.06(14)
N10 Fe1 N3 C4 -86.83(14)
N10 N9 C22 N8 -4.4(2)
N10 N9 C22 C21 174.34(17)
N10 N9 C23 C24 0.0(2)
C22 N8 C18 N7 -178.37(15)
C22 N8 C18 C19 0.8(3)
C22 N9 N10 Fe1 0.60(18)
C22 N9 N10 C25 176.42(15)
C22 N9 C23 C24 -175.55(18)
C22 C21 C20 S2 177.78(14)
C22 C21 C20 C19 0.2(3)
C7 C6 C5 C4 1.1(3)
C8 N3 C4 N2 -176.50(15)
C8 N3 C4 C5 1.0(3)
C8 N4 N5 Fe1 -3.77(18)
C8 N4 N5 C11 177.57(15)
C8 N4 C9 C10 -177.31(18)
C8 C7 C6 S1 -179.51(14)
C8 C7 C6 C5 -0.2(3)
C4 N2 N1 Fe1 -5.09(18)
C4 N2 N1 C1 173.28(15)
C4 N2 C3 C2 -171.76(18)
C4 N3 C8 N4 177.66(15)
C4 N3 C8 C7 0.1(3)
C18 N7 N6 Fe1 0.44(18)
C18 N7 N6 C15 -179.00(15)
C18 N7 C17 C16 178.73(18)
C18 N8 C22 N9 178.41(15)
C18 N8 C22 C21 -0.4(3)
C18 C19 C20 S2 -177.66(14)
C18 C19 C20 C21 0.1(3)
C6 S1 C12 C14 -169.60(13)
C6 S1 C12 C13 69.22(15)
C6 C7 C8 N3 -0.4(3)
C6 C7 C8 N4 -177.63(17)
C3 N2 N1 Fe1 -178.41(12)
C3 N2 N1 C1 -0.04(19)
C3 N2 C4 N3 178.24(17)
C3 N2 C4 C5 0.9(3)
C23 N9 N10 Fe1 -175.76(12)
C23 N9 N10 C25 0.06(19)
C23 N9 C22 N8 170.94(18)
C23 N9 C22 C21 -10.3(3)
C23 C24 C25 N10 0.1(2)
C9 N4 N5 Fe1 178.97(12)
C9 N4 N5 C11 0.3(2)
C9 N4 C8 N3 175.08(18)
C9 N4 C8 C7 -7.4(3)
C17 N7 N6 Fe1 179.38(12)
C17 N7 N6 C15 -0.06(19)
C17 N7 C18 N8 -174.95(18)
C17 N7 C18 C19 6.0(3)
C20 S2 C26 C27 78.28(16)
C20 S2 C26 C28 -159.02(14)
C12 S1 C6 C7 -165.02(14)
C12 S1 C6 C5 15.68(18)
C26 S2 C20 C21 4.64(19)
C26 S2 C20 C19 -177.68(15)

loop_
_exptl_oxdiff_crystal_face_indexfrac_h
_exptl_oxdiff_crystal_face_indexfrac_k
_exptl_oxdiff_crystal_face_indexfrac_l
_exptl_oxdiff_crystal_face_x
_exptl_oxdiff_crystal_face_y
_exptl_oxdiff_crystal_face_z
-0.2380 12.5496 19.1456 -0.8349 0.1970 0.5314
0.7934 -8.1489 24.2633 -0.1896 -0.8260 0.5608
-18.9884 -9.3755 4.2140 -0.1576 -0.7091 -0.7115
15.8377 2.2150 14.2824 -0.0330 -0.0038 0.9842
-13.7987 -5.3339 -17.1590 0.2441 -0.0600 -0.9928
0.2380 -12.5496 -19.1456 0.8349 -0.1970 -0.5314
-0.7934 8.1489 -24.2633 0.1896 0.8260 -0.5608
-18.9951 7.1751 -1.8216 -0.6169 0.1550 -0.7493
18.9884 9.3755 -4.2140 0.1576 0.7091 0.7115
8.7714 8.4364 19.1033 -0.4989 0.1088 0.8605
19.0086 -8.2172 0.8703 0.6731 -0.1837 0.7203
